data_7117182
loop_
_publ_author_name
'Yao Kang'
'Wei-Hui Fang'
'Lei Zhang'
'Jian Zhang'

_publ_section_title
;
 A structure-directing method to prepare semiconductive zeolitic
 cluster-organic frameworks with Cu3I4 building units
;
_journal_name_full Chem.Commun.
_journal_page_first 8994
_journal_paper_doi 10.1039/C5cc02598B
_journal_volume 51
_journal_year 2015
_chemical_formula_sum 'C15 H29 Cu4 I4 N4'
_chemical_formula_weight 1027.18
_chemical_name_systematic
; 
 ? 
;
_space_group_IT_number 97
_symmetry_cell_setting tetragonal
_symmetry_space_group_name_Hall 'I 4 2'
_symmetry_space_group_name_H-M 'I 4 2 2'
_atom_sites_solution_hydrogens geom
_atom_sites_solution_primary direct
_atom_sites_solution_secondary difmap
_audit_creation_method SHELXL-97
_audit_update_record
;
2014-12-31 deposited with the CCDC.
2015-04-20 downloaded from the CCDC.
;
_cell_angle_alpha 90.00
_cell_angle_beta 90.00
_cell_angle_gamma 90.00
_cell_formula_units_Z 16
_cell_length_a 18.5097(3)
_cell_length_b 18.5097(3)
_cell_length_c 36.1113(15)
_cell_measurement_reflns_used 5925
_cell_measurement_temperature 293(2)
_cell_measurement_theta_max 25.5250
_cell_measurement_theta_min 3.7000
_cell_volume 12372.1(6)
_computing_structure_refinement 'SHELXL-97 (Sheldrick, 1997)'
_computing_structure_solution 'SHELXS-97 (Sheldrick, 1990)'
_diffrn_ambient_temperature 293(2)
_diffrn_measured_fraction_theta_full 0.995
_diffrn_measured_fraction_theta_max 0.995
_diffrn_measurement_device_type 'SuperNova, Dual, Cu at zero, Atlas'
_diffrn_radiation_monochromator graphite
_diffrn_radiation_source 'fine-focus sealed tube'
_diffrn_radiation_type MoK\a
_diffrn_radiation_wavelength 0.71073
_diffrn_reflns_av_R_equivalents 0.0317
_diffrn_reflns_av_sigmaI/netI 0.0395
_diffrn_reflns_limit_h_max 13
_diffrn_reflns_limit_h_min -22
_diffrn_reflns_limit_k_max 22
_diffrn_reflns_limit_k_min -18
_diffrn_reflns_limit_l_max 42
_diffrn_reflns_limit_l_min -37
_diffrn_reflns_number 14340
_diffrn_reflns_theta_full 25.00
_diffrn_reflns_theta_max 25.00
_diffrn_reflns_theta_min 3.35
_diffrn_standards_decay_% none
_diffrn_standards_interval_count none
_diffrn_standards_interval_time none
_diffrn_standards_number none
_exptl_absorpt_coefficient_mu 6.713
_exptl_absorpt_correction_T_max 1.00000
_exptl_absorpt_correction_T_min 0.49457
_exptl_absorpt_correction_type multi-scan
_exptl_absorpt_process_details
;
CrysAlisPro, Agilent Technologies,
Version 1.171.37.35 (release 13-08-2014 CrysAlis171 .NET)
(compiled Aug 13 2014,18:06:01)
Empirical absorption correction using spherical harmonics,
 implemented in SCALE3 ABSPACK scaling algorithm.
Empirical absorption correction using spherical harmonics,
 implemented in SCALE3 ABSPACK scaling algorithm.
;
_exptl_crystal_colour 'dark red'
_exptl_crystal_density_diffrn 2.206
_exptl_crystal_density_method 'not measured'
_exptl_crystal_description prism
_exptl_crystal_F_000 7600
_exptl_crystal_size_max 0.3110
_exptl_crystal_size_mid 0.1520
_exptl_crystal_size_min 0.1230
_platon_squeeze_details ' ?'
_refine_diff_density_max 1.506
_refine_diff_density_min -0.846
_refine_diff_density_rms 0.135
_refine_ls_abs_structure_details 'Flack H D (1983), Acta Cryst. A39, 876-881'
_refine_ls_abs_structure_Flack 0.02(6)
_refine_ls_extinction_method none
_refine_ls_goodness_of_fit_ref 1.067
_refine_ls_hydrogen_treatment mixed
_refine_ls_matrix_type full
_refine_ls_number_parameters 210
_refine_ls_number_reflns 5431
_refine_ls_number_restraints 1
_refine_ls_restrained_S_all 1.068
_refine_ls_R_factor_all 0.0553
_refine_ls_R_factor_gt 0.0390
_refine_ls_shift/su_max 0.001
_refine_ls_shift/su_mean 0.000
_refine_ls_structure_factor_coef Fsqd
_refine_ls_weighting_details 'calc w=1/[\s^2^(Fo^2^)+(0.0462P)^2^+102.0133P] where P=(Fo^2^+2Fc^2^)/3'
_refine_ls_weighting_scheme calc
_refine_ls_wR_factor_gt 0.1064
_refine_ls_wR_factor_ref 0.1136
_reflns_number_gt 4446
_reflns_number_total 5431
_reflns_threshold_expression >2sigma(I)
_cod_data_source_file c5cc02598b2.cif
_cod_data_source_block y44-1
_cod_original_sg_symbol_H-M I422
_cod_database_code 7117182

loop_
_symmetry_equiv_pos_as_xyz
'x, y, z'
'-y, x, z'
'-x, -y, z'
'y, -x, z'
'x, -y, -z'
'y, x, -z'
'-x, y, -z'
'-y, -x, -z'
'x+1/2, y+1/2, z+1/2'
'-y+1/2, x+1/2, z+1/2'
'-x+1/2, -y+1/2, z+1/2'
'y+1/2, -x+1/2, z+1/2'
'x+1/2, -y+1/2, -z+1/2'
'y+1/2, x+1/2, -z+1/2'
'-x+1/2, y+1/2, -z+1/2'
'-y+1/2, -x+1/2, -z+1/2'

loop_
_atom_site_label
_atom_site_type_symbol
_atom_site_fract_x
_atom_site_fract_y
_atom_site_fract_z
_atom_site_U_iso_or_equiv
_atom_site_adp_type
_atom_site_occupancy
_atom_site_symmetry_multiplicity
_atom_site_calc_flag
_atom_site_refinement_flags
_atom_site_disorder_assembly
_atom_site_disorder_group
I1 I 1.76457(4) 1.64404(4) 0.95643(2) 0.0520(2) Uani 1 1 d . . .
I2 I 1.84749(5) 1.83337(4) 0.89987(3) 0.0737(3) Uani 1 1 d . . .
I4 I 1.75977(5) 1.64941(5) 0.82871(2) 0.0640(2) Uani 1 1 d . . .
I3 I 1.96369(4) 1.61314(5) 0.88237(2) 0.0583(2) Uani 1 1 d . . .
Cu1 Cu 1.82229(7) 1.59816(7) 0.89202(4) 0.0558(4) Uani 1 1 d . . .
Cu2 Cu 1.75501(7) 1.72487(8) 0.89291(4) 0.0578(4) Uani 1 1 d . . .
Cu3 Cu 1.88368(8) 1.70740(9) 0.92791(4) 0.0608(4) Uani 1 1 d . . .
Cu4 Cu 1.88185(10) 1.71711(11) 0.85499(5) 0.0825(5) Uani 1 1 d . . .
N1 N 1.9543(5) 1.7138(5) 0.9725(3) 0.051(2) Uani 1 1 d . . .
N2 N 1.5114(4) 1.7969(4) 0.8928(2) 0.045(2) Uani 1 1 d . . .
N3 N 1.6466(4) 1.7589(4) 0.8934(2) 0.046(2) Uani 1 1 d . . .
N4 N 1.9160(11) 1.7629(12) 0.8074(6) 0.157(7) Uiso 1 1 d D . .
C1 C 1.9706(7) 1.6411(7) 0.9860(4) 0.069(4) Uani 1 1 d . . .
H1B H 1.9265 1.6177 0.9931 0.104 Uiso 1 1 d R . .
H1C H 1.9927 1.6149 0.9660 0.104 Uiso 1 1 d R . .
C2 C 2.0250(6) 1.7486(7) 0.9623(3) 0.058(3) Uani 1 1 d . . .
H2B H 2.0471 1.7190 0.9436 0.086 Uiso 1 1 d R . .
H2C H 2.0170 1.7962 0.9525 0.086 Uiso 1 1 d R . .
C7 C 1.6276(6) 1.7980(8) 0.9270(3) 0.063(3) Uani 1 1 d . . .
H7A H 1.6594 1.8385 0.9301 0.075 Uiso 1 1 d R . .
H7B H 1.6344 1.7661 0.9476 0.075 Uiso 1 1 d R . .
C4 C 1.5496(5) 1.8254(7) 0.8594(3) 0.054(3) Uani 1 1 d . . .
H4A H 1.5448 1.8770 0.8582 0.065 Uiso 1 1 d R . .
H4B H 1.5277 1.8049 0.8378 0.065 Uiso 1 1 d R . .
C3 C 1.9257(6) 1.7538(7) 1.0047(3) 0.056(3) Uani 1 1 d . . .
H3B H 1.9140 1.8023 0.9974 0.084 Uiso 1 1 d R . .
H3C H 1.8829 1.7300 1.0134 0.084 Uiso 1 1 d R . .
C6 C 1.5480(6) 1.8246(7) 0.9264(3) 0.058(3) Uani 1 1 d . . .
H6A H 1.5227 1.8066 0.9477 0.069 Uiso 1 1 d R . .
H6B H 1.5468 1.8764 0.9270 0.069 Uiso 1 1 d R . .
C5 C 1.5206(6) 1.7172(5) 0.8925(4) 0.055(3) Uani 1 1 d . . .
H5A H 1.4986 1.6982 0.8705 0.066 Uiso 1 1 d R . .
H5B H 1.4968 1.6965 0.9136 0.066 Uiso 1 1 d R . .
C8 C 1.6291(6) 1.8029(7) 0.8610(3) 0.055(3) Uani 1 1 d . . .
H8A H 1.6419 1.7764 0.8391 0.066 Uiso 1 1 d R . .
H8B H 1.6581 1.8459 0.8617 0.066 Uiso 1 1 d R . .
C9 C 1.5987(6) 1.6976(6) 0.8919(4) 0.056(3) Uani 1 1 d . . .
H9A H 1.6080 1.6678 0.9132 0.067 Uiso 1 1 d R . .
H9B H 1.6098 1.6696 0.8703 0.067 Uiso 1 1 d R . .
C10 C 1.9883(12) 1.7620(14) 0.7907(7) 0.146(8) Uiso 1 1 d D . .
H10A H 1.9946 1.7114 0.7858 0.175 Uiso 1 1 d R . .
C11 C 2.0435(16) 1.7742(19) 0.8122(9) 0.196(13) Uiso 1 1 d . . .
H11A H 2.0394 1.7541 0.8366 0.235 Uiso 1 1 d R . .
H11B H 2.0451 1.8259 0.8140 0.235 Uiso 1 1 d R . .
C12 C 2.113(2) 1.752(2) 0.7911(10) 0.221(14) Uiso 1 1 d . . .
H12A H 2.1119 1.6999 0.7900 0.265 Uiso 1 1 d R . .
H12B H 2.1565 1.7664 0.8036 0.265 Uiso 1 1 d R . .
C13 C 2.1147(16) 1.7822(15) 0.7559(8) 0.173(11) Uiso 1 1 d . . .
H0A H 2.1504 1.7648 0.7441 0.208 Uiso 1 1 d R . .
H0B H 2.1226 1.8272 0.7582 0.208 Uiso 1 1 d R . .
C14 C 2.0497(19) 1.769(2) 0.7328(10) 0.229(16) Uiso 1 1 d . . .
H14A H 2.0430 1.7200 0.7255 0.275 Uiso 1 1 d R . .
H14B H 2.0553 1.7985 0.7110 0.275 Uiso 1 1 d R . .
C15 C 1.9862(16) 1.7950(14) 0.7525(7) 0.157(9) Uiso 1 1 d . . .
H15A H 1.9909 1.8460 0.7568 0.189 Uiso 1 1 d R . .
H15B H 1.9421 1.7869 0.7392 0.189 Uiso 1 1 d R . .

loop_
_atom_site_aniso_label
_atom_site_aniso_U_11
_atom_site_aniso_U_22
_atom_site_aniso_U_33
_atom_site_aniso_U_23
_atom_site_aniso_U_13
_atom_site_aniso_U_12
I1 0.0447(4) 0.0588(5) 0.0526(4) -0.0015(4) 0.0012(3) 0.0001(3)
I2 0.0611(5) 0.0466(4) 0.1134(7) 0.0073(5) -0.0062(5) -0.0026(4)
I4 0.0709(5) 0.0656(5) 0.0557(4) -0.0031(4) -0.0078(4) 0.0178(4)
I3 0.0408(4) 0.0639(5) 0.0704(5) -0.0059(4) 0.0032(4) 0.0077(3)
Cu1 0.0534(8) 0.0414(7) 0.0726(9) 0.0003(7) 0.0018(8) -0.0021(6)
Cu2 0.0414(7) 0.0574(8) 0.0746(9) -0.0011(8) -0.0032(8) 0.0070(6)
Cu3 0.0498(8) 0.0658(9) 0.0669(9) 0.0037(8) -0.0142(7) -0.0031(8)
Cu4 0.0723(11) 0.0879(13) 0.0873(12) 0.0195(10) 0.0180(10) 0.0080(10)
N1 0.039(5) 0.051(5) 0.064(6) 0.003(5) -0.003(4) -0.007(4)
N2 0.037(4) 0.044(5) 0.055(5) 0.002(5) -0.001(4) -0.007(4)
N3 0.047(5) 0.034(4) 0.057(5) -0.003(4) -0.008(5) -0.004(4)
C1 0.069(8) 0.059(8) 0.080(8) 0.017(7) -0.025(7) -0.004(6)
C2 0.046(7) 0.062(7) 0.065(7) 0.000(6) -0.002(6) -0.003(6)
C7 0.049(7) 0.080(9) 0.059(7) -0.017(7) -0.004(6) 0.003(7)
C4 0.039(6) 0.057(7) 0.067(7) 0.012(6) -0.002(5) 0.006(6)
C3 0.040(6) 0.066(7) 0.062(7) -0.003(6) 0.004(6) 0.013(6)
C6 0.050(7) 0.056(7) 0.067(7) -0.010(6) -0.004(6) -0.005(6)
C5 0.051(6) 0.036(5) 0.080(8) 0.008(6) 0.001(6) -0.001(5)
C8 0.038(6) 0.062(7) 0.065(7) 0.015(6) 0.003(5) 0.007(5)
C9 0.042(6) 0.047(6) 0.079(8) 0.003(6) -0.011(6) 0.000(5)

loop_
_atom_type_symbol
_atom_type_description
_atom_type_scat_dispersion_real
_atom_type_scat_dispersion_imag
_atom_type_scat_source
C C 0.0033 0.0016 'International Tables Vol C Tables 4.2.6.8 and 6.1.1.4'
H H 0.0000 0.0000 'International Tables Vol C Tables 4.2.6.8 and 6.1.1.4'
Cu Cu 0.3201 1.2651 'International Tables Vol C Tables 4.2.6.8 and 6.1.1.4'
I I -0.4742 1.8119 'International Tables Vol C Tables 4.2.6.8 and 6.1.1.4'
N N 0.0061 0.0033 'International Tables Vol C Tables 4.2.6.8 and 6.1.1.4'

loop_
_geom_angle_atom_site_label_1
_geom_angle_atom_site_label_2
_geom_angle_atom_site_label_3
_geom_angle
_geom_angle_site_symmetry_1
_geom_angle_site_symmetry_3
Cu1 I1 Cu3 58.97(5) . .
Cu1 I1 Cu2 58.42(4) . .
Cu3 I1 Cu2 59.82(4) . .
Cu3 I2 Cu2 61.91(5) . .
Cu3 I2 Cu4 58.50(5) . .
Cu2 I2 Cu4 60.25(5) . .
Cu2 I4 Cu1 58.43(4) . .
Cu2 I4 Cu4 59.78(5) . .
Cu1 I4 Cu4 61.44(5) . .
Cu4 I3 Cu1 63.88(5) . .
Cu4 I3 Cu3 57.72(5) . .
Cu1 I3 Cu3 57.99(5) . .
N2 Cu1 I3 109.0(2) 4_585 .
N2 Cu1 Cu2 138.9(2) 4_585 .
I3 Cu1 Cu2 111.82(6) . .
N2 Cu1 Cu3 146.3(3) 4_585 .
I3 Cu1 Cu3 64.09(5) . .
Cu2 Cu1 Cu3 61.48(5) . .
N2 Cu1 I1 101.9(2) 4_585 .
I3 Cu1 I1 118.10(6) . .
Cu2 Cu1 I1 61.68(5) . .
Cu3 Cu1 I1 60.60(5) . .
N2 Cu1 I4 104.7(2) 4_585 .
I3 Cu1 I4 105.75(6) . .
Cu2 Cu1 I4 60.32(5) . .
Cu3 Cu1 I4 108.97(6) . .
I1 Cu1 I4 116.39(5) . .
N2 Cu1 Cu4 149.4(3) 4_585 .
I3 Cu1 Cu4 57.82(5) . .
Cu2 Cu1 Cu4 59.75(6) . .
Cu3 Cu1 Cu4 57.76(6) . .
I1 Cu1 Cu4 108.67(6) . .
I4 Cu1 Cu4 59.64(6) . .
N3 Cu2 I2 112.8(2) . .
N3 Cu2 Cu1 135.4(2) . .
I2 Cu2 Cu1 111.56(6) . .
N3 Cu2 I4 101.1(2) . .
I2 Cu2 I4 116.81(6) . .
Cu1 Cu2 I4 61.24(5) . .
N3 Cu2 Cu3 150.3(3) . .
I2 Cu2 Cu3 58.65(5) . .
Cu1 Cu2 Cu3 59.28(5) . .
I4 Cu2 Cu3 107.97(6) . .
N3 Cu2 Cu4 147.5(3) . .
I2 Cu2 Cu4 62.01(6) . .
Cu1 Cu2 Cu4 62.79(6) . .
I4 Cu2 Cu4 60.92(6) . .
Cu3 Cu2 Cu4 58.09(6) . .
N3 Cu2 I1 102.6(2) . .
I2 Cu2 I1 106.99(6) . .
Cu1 Cu2 I1 59.89(5) . .
I4 Cu2 I1 115.61(6) . .
Cu3 Cu2 I1 59.30(5) . .
Cu4 Cu2 I1 109.64(6) . .
N1 Cu3 I2 114.1(3) . .
N1 Cu3 Cu4 141.0(3) . .
I2 Cu3 Cu4 63.39(6) . .
N1 Cu3 Cu1 133.7(3) . .
I2 Cu3 Cu1 112.22(6) . .
Cu4 Cu3 Cu1 63.88(7) . .
N1 Cu3 I1 104.1(3) . .
I2 Cu3 I1 108.90(6) . .
Cu4 Cu3 I1 113.54(8) . .
Cu1 Cu3 I1 60.43(5) . .
N1 Cu3 Cu2 154.9(3) . .
I2 Cu3 Cu2 59.44(5) . .
Cu4 Cu3 Cu2 61.07(6) . .
Cu1 Cu3 Cu2 59.24(5) . .
I1 Cu3 Cu2 60.88(5) . .
N1 Cu3 I3 99.0(3) . .
I2 Cu3 I3 117.27(6) . .
Cu4 Cu3 I3 57.78(6) . .
Cu1 Cu3 I3 57.92(5) . .
I1 Cu3 I3 112.50(6) . .
Cu2 Cu3 I3 105.25(6) . .
N4 Cu4 Cu3 150.9(6) . .
N4 Cu4 I3 116.4(6) . .
Cu3 Cu4 I3 64.50(6) . .
N4 Cu4 Cu2 132.6(6) . .
Cu3 Cu4 Cu2 60.84(6) . .
I3 Cu4 Cu2 110.17(7) . .
N4 Cu4 I4 98.9(6) . .
Cu3 Cu4 I4 108.87(8) . .
I3 Cu4 I4 105.56(7) . .
Cu2 Cu4 I4 59.30(6) . .
N4 Cu4 I2 104.1(7) . .
Cu3 Cu4 I2 58.12(6) . .
I3 Cu4 I2 118.62(8) . .
Cu2 Cu4 I2 57.74(5) . .
I4 Cu4 I2 111.54(7) . .
N4 Cu4 Cu1 149.3(7) . .
Cu3 Cu4 Cu1 58.36(6) . .
I3 Cu4 Cu1 58.29(5) . .
Cu2 Cu4 Cu1 57.45(5) . .
I4 Cu4 Cu1 58.93(5) . .
I2 Cu4 Cu1 103.95(7) . .
C1 N1 C3 105.8(10) . .
C1 N1 C2 107.2(9) . .
C3 N1 C2 106.9(9) . .
C1 N1 Cu3 109.6(7) . .
C3 N1 Cu3 114.4(7) . .
C2 N1 Cu3 112.4(7) . .
C6 N2 C5 107.3(9) . .
C6 N2 C4 108.8(8) . .
C5 N2 C4 106.9(9) . .
C6 N2 Cu1 112.2(7) . 2_855
C5 N2 Cu1 109.7(6) . 2_855
C4 N2 Cu1 111.8(6) . 2_855
C9 N3 C7 105.8(10) . .
C9 N3 C8 105.8(9) . .
C7 N3 C8 109.7(9) . .
C9 N3 Cu2 110.5(6) . .
C7 N3 Cu2 112.8(7) . .
C8 N3 Cu2 111.8(6) . .
C10 N4 Cu4 129.2(17) . .
N1 C1 C1 112.2(6) . 7_957
N1 C1 H1B 109.2 . .
C1 C1 H1B 116.2 7_957 .
N1 C1 H1C 107.6 . .
C1 C1 H1C 101.5 7_957 .
H1B C1 H1C 109.5 . .
N1 C2 C3 111.1(9) . 7_957
N1 C2 H2B 107.4 . .
C3 C2 H2B 109.6 7_957 .
N1 C2 H2C 110.4 . .
C3 C2 H2C 108.9 7_957 .
H2B C2 H2C 109.5 . .
N3 C7 C6 112.1(9) . .
N3 C7 H7A 109.7 . .
C6 C7 H7A 109.6 . .
N3 C7 H7B 108.1 . .
C6 C7 H7B 109.3 . .
H7A C7 H7B 108.0 . .
N2 C4 C8 109.3(9) . .
N2 C4 H4A 110.2 . .
C8 C4 H4A 111.2 . .
N2 C4 H4B 108.5 . .
C8 C4 H4B 109.1 . .
H4A C4 H4B 108.5 . .
N1 C3 C2 112.0(9) . 7_957
N1 C3 H3B 109.6 . .
C2 C3 H3B 114.3 7_957 .
N1 C3 H3C 108.9 . .
C2 C3 H3C 102.2 7_957 .
H3B C3 H3C 109.5 . .
N2 C6 C7 109.5(9) . .
N2 C6 H6A 108.3 . .
C7 C6 H6A 110.0 . .
N2 C6 H6B 110.8 . .
C7 C6 H6B 109.8 . .
H6A C6 H6B 108.4 . .
N2 C5 C9 110.7(9) . .
N2 C5 H5A 108.8 . .
C9 C5 H5A 108.2 . .
N2 C5 H5B 109.8 . .
C9 C5 H5B 110.9 . .
H5A C5 H5B 108.4 . .
N3 C8 C4 113.2(9) . .
N3 C8 H8A 108.7 . .
C4 C8 H8A 110.3 . .
N3 C8 H8B 108.4 . .
C4 C8 H8B 108.2 . .
H8A C8 H8B 107.9 . .
N3 C9 C5 113.8(9) . .
N3 C9 H9A 108.2 . .
C5 C9 H9A 107.7 . .
N3 C9 H9B 108.8 . .
C5 C9 H9B 110.5 . .
H9A C9 H9B 107.6 . .
C11 C10 N4 118(2) . .
C11 C10 C15 120(3) . .
N4 C10 C15 110(2) . .
C11 C10 H10A 100.5 . .
N4 C10 H10A 101.3 . .
C15 C10 H10A 103.3 . .
C10 C11 C12 108(3) . .
C10 C11 H11A 114.8 . .
C12 C11 H11A 114.4 . .
C10 C11 H11B 103.7 . .
C12 C11 H11B 105.9 . .
H11A C11 H11B 109.0 . .
C13 C12 C11 111(3) . .
C13 C12 H12A 111.7 . .
C11 C12 H12A 105.5 . .
C13 C12 H12B 107.3 . .
C11 C12 H12B 112.8 . .
H12A C12 H12B 108.8 . .
C12 C13 C14 116(3) . .
C12 C13 H0A 108.8 . .
C14 C13 H0A 106.7 . .
C12 C13 H0B 108.2 . .
C14 C13 H0B 110.6 . .
H0A C13 H0B 106.6 . .
C15 C14 C13 109(3) . .
C15 C14 H14A 109.8 . .
C13 C14 H14A 114.3 . .
C15 C14 H14B 107.8 . .
C13 C14 H14B 106.6 . .
H14A C14 H14B 108.8 . .
C14 C15 C10 107(3) . .
C14 C15 H15A 109.1 . .
C10 C15 H15A 104.3 . .
C14 C15 H15B 113.1 . .
C10 C15 H15B 114.6 . .
H15A C15 H15B 108.1 . .

loop_
_geom_bond_atom_site_label_1
_geom_bond_atom_site_label_2
_geom_bond_distance
_geom_bond_site_symmetry_2
I1 Cu1 2.6966(17) .
I1 Cu3 2.7012(18) .
I1 Cu2 2.7442(17) .
I2 Cu3 2.6289(18) .
I2 Cu2 2.6507(16) .
I2 Cu4 2.768(2) .
I4 Cu2 2.7081(18) .
I4 Cu1 2.7325(17) .
I4 Cu4 2.753(2) .
I3 Cu4 2.641(2) .
I3 Cu1 2.6549(15) .
I3 Cu3 2.8181(18) .
Cu1 N2 2.082(8) 4_585
Cu1 Cu2 2.6557(19) .
Cu1 Cu3 2.657(2) .
Cu1 Cu4 2.802(2) .
Cu2 N3 2.103(8) .
Cu2 Cu3 2.716(2) .
Cu2 Cu4 2.722(2) .
Cu3 N1 2.077(9) .
Cu3 Cu4 2.640(2) .
Cu4 N4 2.02(2) .
N1 C1 1.464(15) .
N1 C3 1.477(15) .
N1 C2 1.505(14) .
N2 C6 1.482(14) .
N2 C5 1.484(12) .
N2 C4 1.493(14) .
N2 Cu1 2.082(8) 2_855
N3 C9 1.443(13) .
N3 C7 1.455(14) .
N3 C8 1.462(14) .
N4 C10 1.468(10) .
C1 C1 1.49(2) 7_957
C1 H1B 0.9600 .
C1 H1C 0.9599 .
C2 C3 1.506(16) 7_957
C2 H2B 0.9600 .
C2 H2C 0.9601 .
C7 C6 1.553(16) .
C7 H7A 0.9600 .
C7 H7B 0.9599 .
C4 C8 1.531(14) .
C4 H4A 0.9601 .
C4 H4B 0.9602 .
C3 C2 1.506(16) 7_957
C3 H3B 0.9600 .
C3 H3C 0.9602 .
C6 H6A 0.9599 .
C6 H6B 0.9601 .
C5 C9 1.490(15) .
C5 H5A 0.9598 .
C5 H5B 0.9601 .
C8 H8A 0.9599 .
C8 H8B 0.9601 .
C9 H9A 0.9602 .
C9 H9B 0.9597 .
C10 C11 1.30(3) .
C10 C15 1.51(3) .
C10 H10A 0.9601 .
C11 C12 1.56(4) .
C11 H11A 0.9602 .
C11 H11B 0.9599 .
C12 C13 1.39(4) .
C12 H12A 0.9598 .
C12 H12B 0.9600 .
C13 C14 1.48(4) .
C13 H0A 0.8500 .
C13 H0B 0.8499 .
C14 C15 1.45(4) .
C14 H14A 0.9600 .
C14 H14B 0.9599 .
C15 H15A 0.9600 .
C15 H15B 0.9599 .

loop_
_geom_torsion_atom_site_label_1
_geom_torsion_atom_site_label_2
_geom_torsion_atom_site_label_3
_geom_torsion_atom_site_label_4
_geom_torsion
_geom_torsion_site_symmetry_1
_geom_torsion_site_symmetry_2
_geom_torsion_site_symmetry_3
_geom_torsion_site_symmetry_4
Cu4 I3 Cu1 N2 149.1(3) . . . 4_585
Cu3 I3 Cu1 N2 -144.1(3) . . . 4_585
Cu4 I3 Cu1 Cu2 -26.76(7) . . . .
Cu3 I3 Cu1 Cu2 39.98(6) . . . .
Cu4 I3 Cu1 Cu3 -66.74(6) . . . .
Cu4 I3 Cu1 I1 -95.32(8) . . . .
Cu3 I3 Cu1 I1 -28.58(6) . . . .
Cu4 I3 Cu1 I4 37.06(6) . . . .
Cu3 I3 Cu1 I4 103.80(6) . . . .
Cu3 I3 Cu1 Cu4 66.74(6) . . . .
Cu3 I1 Cu1 N2 149.0(2) . . . 4_585
Cu2 I1 Cu1 N2 -139.6(2) . . . 4_585
Cu3 I1 Cu1 I3 29.60(6) . . . .
Cu2 I1 Cu1 I3 101.01(7) . . . .
Cu3 I1 Cu1 Cu2 -71.41(5) . . . .
Cu2 I1 Cu1 Cu3 71.41(5) . . . .
Cu3 I1 Cu1 I4 -97.88(7) . . . .
Cu2 I1 Cu1 I4 -26.47(5) . . . .
Cu3 I1 Cu1 Cu4 -33.22(6) . . . .
Cu2 I1 Cu1 Cu4 38.19(6) . . . .
Cu2 I4 Cu1 N2 138.4(2) . . . 4_585
Cu4 I4 Cu1 N2 -151.4(2) . . . 4_585
Cu2 I4 Cu1 I3 -106.48(6) . . . .
Cu4 I4 Cu1 I3 -36.24(6) . . . .
Cu4 I4 Cu1 Cu2 70.24(6) . . . .
Cu2 I4 Cu1 Cu3 -39.02(6) . . . .
Cu4 I4 Cu1 Cu3 31.22(7) . . . .
Cu2 I4 Cu1 I1 26.85(6) . . . .
Cu4 I4 Cu1 I1 97.09(7) . . . .
Cu2 I4 Cu1 Cu4 -70.24(6) . . . .
Cu3 I2 Cu2 N3 147.9(3) . . . .
Cu4 I2 Cu2 N3 -144.3(3) . . . .
Cu3 I2 Cu2 Cu1 -27.89(7) . . . .
Cu4 I2 Cu2 Cu1 39.95(7) . . . .
Cu3 I2 Cu2 I4 -95.56(7) . . . .
Cu4 I2 Cu2 I4 -27.72(6) . . . .
Cu4 I2 Cu2 Cu3 67.84(6) . . . .
Cu3 I2 Cu2 Cu4 -67.84(6) . . . .
Cu3 I2 Cu2 I1 35.79(5) . . . .
Cu4 I2 Cu2 I1 103.63(7) . . . .
N2 Cu1 Cu2 N3 -1.9(5) 4_585 . . .
I3 Cu1 Cu2 N3 172.2(4) . . . .
Cu3 Cu1 Cu2 N3 -146.7(4) . . . .
I1 Cu1 Cu2 N3 -76.7(4) . . . .
I4 Cu1 Cu2 N3 75.9(4) . . . .
Cu4 Cu1 Cu2 N3 146.0(4) . . . .
N2 Cu1 Cu2 I2 172.5(4) 4_585 . . .
I3 Cu1 Cu2 I2 -13.43(9) . . . .
Cu3 Cu1 Cu2 I2 27.70(7) . . . .
I1 Cu1 Cu2 I2 97.70(7) . . . .
I4 Cu1 Cu2 I2 -109.65(7) . . . .
Cu4 Cu1 Cu2 I2 -39.61(7) . . . .
N2 Cu1 Cu2 I4 -77.9(4) 4_585 . . .
I3 Cu1 Cu2 I4 96.22(7) . . . .
Cu3 Cu1 Cu2 I4 137.35(7) . . . .
I1 Cu1 Cu2 I4 -152.64(5) . . . .
Cu4 Cu1 Cu2 I4 70.05(6) . . . .
N2 Cu1 Cu2 Cu3 144.8(4) 4_585 . . .
I3 Cu1 Cu2 Cu3 -41.13(7) . . . .
I1 Cu1 Cu2 Cu3 70.01(5) . . . .
I4 Cu1 Cu2 Cu3 -137.35(7) . . . .
Cu4 Cu1 Cu2 Cu3 -67.30(7) . . . .
N2 Cu1 Cu2 Cu4 -147.9(4) 4_585 . . .
I3 Cu1 Cu2 Cu4 26.17(7) . . . .
Cu3 Cu1 Cu2 Cu4 67.30(7) . . . .
I1 Cu1 Cu2 Cu4 137.31(7) . . . .
I4 Cu1 Cu2 Cu4 -70.05(6) . . . .
N2 Cu1 Cu2 I1 74.8(4) 4_585 . . .
I3 Cu1 Cu2 I1 -111.14(7) . . . .
Cu3 Cu1 Cu2 I1 -70.01(5) . . . .
I4 Cu1 Cu2 I1 152.64(5) . . . .
Cu4 Cu1 Cu2 I1 -137.31(7) . . . .
Cu1 I4 Cu2 N3 -136.1(2) . . . .
Cu4 I4 Cu2 N3 150.9(2) . . . .
Cu1 I4 Cu2 I2 101.09(7) . . . .
Cu4 I4 Cu2 I2 28.04(6) . . . .
Cu4 I4 Cu2 Cu1 -73.05(6) . . . .
Cu1 I4 Cu2 Cu3 37.76(6) . . . .
Cu4 I4 Cu2 Cu3 -35.29(7) . . . .
Cu1 I4 Cu2 Cu4 73.05(6) . . . .
Cu1 I4 Cu2 I1 -26.16(5) . . . .
Cu4 I4 Cu2 I1 -99.21(7) . . . .
Cu1 I1 Cu2 N3 135.6(2) . . . .
Cu3 I1 Cu2 N3 -154.5(2) . . . .
Cu1 I1 Cu2 I2 -105.48(6) . . . .
Cu3 I1 Cu2 I2 -35.51(6) . . . .
Cu3 I1 Cu2 Cu1 69.97(6) . . . .
Cu1 I1 Cu2 I4 26.54(5) . . . .
Cu3 I1 Cu2 I4 96.51(7) . . . .
Cu1 I1 Cu2 Cu3 -69.97(6) . . . .
Cu1 I1 Cu2 Cu4 -39.81(7) . . . .
Cu3 I1 Cu2 Cu4 30.16(7) . . . .
Cu2 I2 Cu3 N1 -152.7(3) . . . .
Cu4 I2 Cu3 N1 136.8(3) . . . .
Cu2 I2 Cu3 Cu4 70.58(7) . . . .
Cu2 I2 Cu3 Cu1 28.02(7) . . . .
Cu4 I2 Cu3 Cu1 -42.56(7) . . . .
Cu2 I2 Cu3 I1 -36.92(6) . . . .
Cu4 I2 Cu3 I1 -107.49(8) . . . .
Cu4 I2 Cu3 Cu2 -70.58(7) . . . .
Cu2 I2 Cu3 I3 92.25(7) . . . .
Cu4 I2 Cu3 I3 21.67(6) . . . .
N2 Cu1 Cu3 N1 15.8(6) 4_585 . . .
I3 Cu1 Cu3 N1 -70.0(4) . . . .
Cu2 Cu1 Cu3 N1 152.8(4) . . . .
I1 Cu1 Cu3 N1 81.0(4) . . . .
I4 Cu1 Cu3 N1 -168.7(4) . . . .
Cu4 Cu1 Cu3 N1 -136.8(4) . . . .
N2 Cu1 Cu3 I2 -165.1(4) 4_585 . . .
I3 Cu1 Cu3 I2 109.16(7) . . . .
Cu2 Cu1 Cu3 I2 -28.09(7) . . . .
I1 Cu1 Cu3 I2 -99.82(7) . . . .
I4 Cu1 Cu3 I2 10.41(9) . . . .
Cu4 Cu1 Cu3 I2 42.34(7) . . . .
N2 Cu1 Cu3 Cu4 152.6(4) 4_585 . . .
I3 Cu1 Cu3 Cu4 66.82(6) . . . .
Cu2 Cu1 Cu3 Cu4 -70.42(7) . . . .
I1 Cu1 Cu3 Cu4 -142.15(7) . . . .
I4 Cu1 Cu3 Cu4 -31.92(7) . . . .
N2 Cu1 Cu3 I1 -65.3(4) 4_585 . . .
I3 Cu1 Cu3 I1 -151.02(6) . . . .
Cu2 Cu1 Cu3 I1 71.73(5) . . . .
I4 Cu1 Cu3 I1 110.23(6) . . . .
Cu4 Cu1 Cu3 I1 142.15(7) . . . .
N2 Cu1 Cu3 Cu2 -137.0(4) 4_585 . . .
I3 Cu1 Cu3 Cu2 137.24(7) . . . .
I1 Cu1 Cu3 Cu2 -71.73(5) . . . .
I4 Cu1 Cu3 Cu2 38.50(6) . . . .
Cu4 Cu1 Cu3 Cu2 70.42(7) . . . .
N2 Cu1 Cu3 I3 85.7(4) 4_585 . . .
Cu2 Cu1 Cu3 I3 -137.24(7) . . . .
I1 Cu1 Cu3 I3 151.02(6) . . . .
I4 Cu1 Cu3 I3 -98.75(6) . . . .
Cu4 Cu1 Cu3 I3 -66.82(6) . . . .
Cu1 I1 Cu3 N1 -132.6(3) . . . .
Cu2 I1 Cu3 N1 158.3(3) . . . .
Cu1 I1 Cu3 I2 105.38(7) . . . .
Cu2 I1 Cu3 I2 36.30(6) . . . .
Cu1 I1 Cu3 Cu4 36.93(7) . . . .
Cu2 I1 Cu3 Cu4 -32.15(7) . . . .
Cu2 I1 Cu3 Cu1 -69.08(6) . . . .
Cu1 I1 Cu3 Cu2 69.08(6) . . . .
Cu1 I1 Cu3 I3 -26.38(5) . . . .
Cu2 I1 Cu3 I3 -95.46(7) . . . .
N3 Cu2 Cu3 N1 0.4(8) . . . .
I2 Cu2 Cu3 N1 81.7(6) . . . .
Cu1 Cu2 Cu3 N1 -128.7(6) . . . .
I4 Cu2 Cu3 N1 -167.3(6) . . . .
Cu4 Cu2 Cu3 N1 156.2(6) . . . .
I1 Cu2 Cu3 N1 -57.7(6) . . . .
N3 Cu2 Cu3 I2 -81.4(5) . . . .
Cu1 Cu2 Cu3 I2 149.59(7) . . . .
I4 Cu2 Cu3 I2 110.95(7) . . . .
Cu4 Cu2 Cu3 I2 74.45(7) . . . .
I1 Cu2 Cu3 I2 -139.42(6) . . . .
N3 Cu2 Cu3 Cu4 -155.8(5) . . . .
I2 Cu2 Cu3 Cu4 -74.45(7) . . . .
Cu1 Cu2 Cu3 Cu4 75.14(7) . . . .
I4 Cu2 Cu3 Cu4 36.50(7) . . . .
I1 Cu2 Cu3 Cu4 146.13(8) . . . .
N3 Cu2 Cu3 Cu1 129.1(5) . . . .
I2 Cu2 Cu3 Cu1 -149.59(7) . . . .
I4 Cu2 Cu3 Cu1 -38.64(6) . . . .
Cu4 Cu2 Cu3 Cu1 -75.14(7) . . . .
I1 Cu2 Cu3 Cu1 70.99(5) . . . .
N3 Cu2 Cu3 I1 58.1(5) . . . .
I2 Cu2 Cu3 I1 139.42(6) . . . .
Cu1 Cu2 Cu3 I1 -70.99(5) . . . .
I4 Cu2 Cu3 I1 -109.63(6) . . . .
Cu4 Cu2 Cu3 I1 -146.13(8) . . . .
N3 Cu2 Cu3 I3 165.7(4) . . . .
I2 Cu2 Cu3 I3 -112.99(7) . . . .
Cu1 Cu2 Cu3 I3 36.60(6) . . . .
I4 Cu2 Cu3 I3 -2.04(8) . . . .
Cu4 Cu2 Cu3 I3 -38.54(6) . . . .
I1 Cu2 Cu3 I3 107.59(6) . . . .
Cu4 I3 Cu3 N1 -146.1(3) . . . .
Cu1 I3 Cu3 N1 136.5(3) . . . .
Cu4 I3 Cu3 I2 -22.97(6) . . . .
Cu1 I3 Cu3 I2 -100.31(7) . . . .
Cu1 I3 Cu3 Cu4 -77.34(7) . . . .
Cu4 I3 Cu3 Cu1 77.34(7) . . . .
Cu4 I3 Cu3 I1 104.47(8) . . . .
Cu1 I3 Cu3 I1 27.13(6) . . . .
Cu4 I3 Cu3 Cu2 40.14(7) . . . .
Cu1 I3 Cu3 Cu2 -37.20(6) . . . .
N1 Cu3 Cu4 N4 -37.9(14) . . . .
I2 Cu3 Cu4 N4 58.2(13) . . . .
Cu1 Cu3 Cu4 N4 -166.0(13) . . . .
I1 Cu3 Cu4 N4 158.4(13) . . . .
Cu2 Cu3 Cu4 N4 126.3(13) . . . .
I3 Cu3 Cu4 N4 -99.0(13) . . . .
N1 Cu3 Cu4 I3 61.1(4) . . . .
I2 Cu3 Cu4 I3 157.17(6) . . . .
Cu1 Cu3 Cu4 I3 -67.04(5) . . . .
I1 Cu3 Cu4 I3 -102.64(7) . . . .
Cu2 Cu3 Cu4 I3 -134.72(7) . . . .
N1 Cu3 Cu4 Cu2 -164.2(4) . . . .
I2 Cu3 Cu4 Cu2 -68.11(5) . . . .
Cu1 Cu3 Cu4 Cu2 67.68(6) . . . .
I1 Cu3 Cu4 Cu2 32.08(7) . . . .
I3 Cu3 Cu4 Cu2 134.72(7) . . . .
N1 Cu3 Cu4 I4 159.8(4) . . . .
I2 Cu3 Cu4 I4 -104.14(7) . . . .
Cu1 Cu3 Cu4 I4 31.64(7) . . . .
I1 Cu3 Cu4 I4 -3.96(11) . . . .
Cu2 Cu3 Cu4 I4 -36.03(7) . . . .
I3 Cu3 Cu4 I4 98.68(8) . . . .
N1 Cu3 Cu4 I2 -96.1(4) . . . .
Cu1 Cu3 Cu4 I2 135.79(6) . . . .
I1 Cu3 Cu4 I2 100.19(7) . . . .
Cu2 Cu3 Cu4 I2 68.11(5) . . . .
I3 Cu3 Cu4 I2 -157.17(6) . . . .
N1 Cu3 Cu4 Cu1 128.1(4) . . . .
I2 Cu3 Cu4 Cu1 -135.79(6) . . . .
I1 Cu3 Cu4 Cu1 -35.60(7) . . . .
Cu2 Cu3 Cu4 Cu1 -67.68(6) . . . .
I3 Cu3 Cu4 Cu1 67.04(5) . . . .
Cu1 I3 Cu4 N4 -145.3(7) . . . .
Cu3 I3 Cu4 N4 147.6(7) . . . .
Cu1 I3 Cu4 Cu3 67.13(6) . . . .
Cu1 I3 Cu4 Cu2 25.75(7) . . . .
Cu3 I3 Cu4 Cu2 -41.38(7) . . . .
Cu1 I3 Cu4 I4 -36.71(6) . . . .
Cu3 I3 Cu4 I4 -103.84(8) . . . .
Cu1 I3 Cu4 I2 89.18(8) . . . .
Cu3 I3 Cu4 I2 22.04(6) . . . .
Cu3 I3 Cu4 Cu1 -67.13(6) . . . .
N3 Cu2 Cu4 N4 9.9(10) . . . .
I2 Cu2 Cu4 N4 -79.2(9) . . . .
Cu1 Cu2 Cu4 N4 143.0(9) . . . .
I4 Cu2 Cu4 N4 72.5(9) . . . .
Cu3 Cu2 Cu4 N4 -147.9(9) . . . .
I1 Cu2 Cu4 N4 -178.5(9) . . . .
N3 Cu2 Cu4 Cu3 157.8(4) . . . .
I2 Cu2 Cu4 Cu3 68.71(6) . . . .
Cu1 Cu2 Cu4 Cu3 -69.11(7) . . . .
I4 Cu2 Cu4 Cu3 -139.65(8) . . . .
I1 Cu2 Cu4 Cu3 -30.59(7) . . . .
N3 Cu2 Cu4 I3 -159.1(4) . . . .
I2 Cu2 Cu4 I3 111.81(9) . . . .
Cu1 Cu2 Cu4 I3 -26.01(7) . . . .
I4 Cu2 Cu4 I3 -96.55(8) . . . .
Cu3 Cu2 Cu4 I3 43.10(7) . . . .
I1 Cu2 Cu4 I3 12.51(10) . . . .
N3 Cu2 Cu4 I4 -62.5(4) . . . .
I2 Cu2 Cu4 I4 -151.64(6) . . . .
Cu1 Cu2 Cu4 I4 70.54(5) . . . .
Cu3 Cu2 Cu4 I4 139.65(8) . . . .
I1 Cu2 Cu4 I4 109.06(6) . . . .
N3 Cu2 Cu4 I2 89.1(4) . . . .
Cu1 Cu2 Cu4 I2 -137.82(7) . . . .
I4 Cu2 Cu4 I2 151.64(6) . . . .
Cu3 Cu2 Cu4 I2 -68.71(6) . . . .
I1 Cu2 Cu4 I2 -99.30(7) . . . .
N3 Cu2 Cu4 Cu1 -133.1(4) . . . .
I2 Cu2 Cu4 Cu1 137.82(7) . . . .
I4 Cu2 Cu4 Cu1 -70.54(5) . . . .
Cu3 Cu2 Cu4 Cu1 69.11(7) . . . .
I1 Cu2 Cu4 Cu1 38.52(6) . . . .
Cu2 I4 Cu4 N4 -134.7(6) . . . .
Cu1 I4 Cu4 N4 157.1(6) . . . .
Cu2 I4 Cu4 Cu3 36.69(7) . . . .
Cu1 I4 Cu4 Cu3 -31.43(7) . . . .
Cu2 I4 Cu4 I3 104.54(7) . . . .
Cu1 I4 Cu4 I3 36.42(5) . . . .
Cu1 I4 Cu4 Cu2 -68.12(6) . . . .
Cu2 I4 Cu4 I2 -25.59(6) . . . .
Cu1 I4 Cu4 I2 -93.71(7) . . . .
Cu2 I4 Cu4 Cu1 68.12(6) . . . .
Cu3 I2 Cu4 N4 -154.8(6) . . . .
Cu2 I2 Cu4 N4 131.8(6) . . . .
Cu2 I2 Cu4 Cu3 -73.39(7) . . . .
Cu3 I2 Cu4 I3 -23.51(6) . . . .
Cu2 I2 Cu4 I3 -96.90(8) . . . .
Cu3 I2 Cu4 Cu2 73.39(7) . . . .
Cu3 I2 Cu4 I4 99.44(8) . . . .
Cu2 I2 Cu4 I4 26.05(6) . . . .
Cu3 I2 Cu4 Cu1 37.71(6) . . . .
Cu2 I2 Cu4 Cu1 -35.67(6) . . . .
N2 Cu1 Cu4 N4 16.9(13) 4_585 . . .
I3 Cu1 Cu4 N4 89.0(12) . . . .
Cu2 Cu1 Cu4 N4 -119.9(12) . . . .
Cu3 Cu1 Cu4 N4 166.7(12) . . . .
I1 Cu1 Cu4 N4 -158.9(12) . . . .
I4 Cu1 Cu4 N4 -48.7(12) . . . .
N2 Cu1 Cu4 Cu3 -149.8(5) 4_585 . . .
I3 Cu1 Cu4 Cu3 -77.66(6) . . . .
Cu2 Cu1 Cu4 Cu3 73.40(7) . . . .
I1 Cu1 Cu4 Cu3 34.35(7) . . . .
I4 Cu1 Cu4 Cu3 144.58(7) . . . .
N2 Cu1 Cu4 I3 -72.2(5) 4_585 . . .
Cu2 Cu1 Cu4 I3 151.06(8) . . . .
Cu3 Cu1 Cu4 I3 77.66(6) . . . .
I1 Cu1 Cu4 I3 112.01(7) . . . .
I4 Cu1 Cu4 I3 -137.76(7) . . . .
N2 Cu1 Cu4 Cu2 136.8(5) 4_585 . . .
I3 Cu1 Cu4 Cu2 -151.06(8) . . . .
Cu3 Cu1 Cu4 Cu2 -73.40(7) . . . .
I1 Cu1 Cu4 Cu2 -39.05(6) . . . .
I4 Cu1 Cu4 Cu2 71.18(6) . . . .
N2 Cu1 Cu4 I4 65.6(5) 4_585 . . .
I3 Cu1 Cu4 I4 137.76(7) . . . .
Cu2 Cu1 Cu4 I4 -71.18(6) . . . .
Cu3 Cu1 Cu4 I4 -144.58(7) . . . .
I1 Cu1 Cu4 I4 -110.23(6) . . . .
N2 Cu1 Cu4 I2 172.6(4) 4_585 . . .
I3 Cu1 Cu4 I2 -115.26(8) . . . .
Cu2 Cu1 Cu4 I2 35.80(6) . . . .
Cu3 Cu1 Cu4 I2 -37.60(6) . . . .
I1 Cu1 Cu4 I2 -3.25(9) . . . .
I4 Cu1 Cu4 I2 106.98(7) . . . .
I2 Cu3 N1 C1 179.8(7) . . . .
Cu4 Cu3 N1 C1 -103.4(8) . . . .
Cu1 Cu3 N1 C1 -1.1(10) . . . .
I1 Cu3 N1 C1 61.3(8) . . . .
Cu2 Cu3 N1 C1 110.8(9) . . . .
I3 Cu3 N1 C1 -54.8(8) . . . .
I2 Cu3 N1 C3 61.1(8) . . . .
Cu4 Cu3 N1 C3 138.0(7) . . . .
Cu1 Cu3 N1 C3 -119.8(7) . . . .
I1 Cu3 N1 C3 -57.4(8) . . . .
Cu2 Cu3 N1 C3 -7.9(12) . . . .
I3 Cu3 N1 C3 -173.5(7) . . . .
I2 Cu3 N1 C2 -61.1(8) . . . .
Cu4 Cu3 N1 C2 15.8(10) . . . .
Cu1 Cu3 N1 C2 118.1(7) . . . .
I1 Cu3 N1 C2 -179.6(7) . . . .
Cu2 Cu3 N1 C2 -130.0(7) . . . .
I3 Cu3 N1 C2 64.3(7) . . . .
I2 Cu2 N3 C9 -176.3(7) . . . .
Cu1 Cu2 N3 C9 -2.0(10) . . . .
I4 Cu2 N3 C9 58.1(8) . . . .
Cu3 Cu2 N3 C9 -110.0(8) . . . .
Cu4 Cu2 N3 C9 110.3(8) . . . .
I1 Cu2 N3 C9 -61.6(8) . . . .
I2 Cu2 N3 C7 -58.1(8) . . . .
Cu1 Cu2 N3 C7 116.3(8) . . . .
I4 Cu2 N3 C7 176.3(8) . . . .
Cu3 Cu2 N3 C7 8.3(10) . . . .
Cu4 Cu2 N3 C7 -131.4(8) . . . .
I1 Cu2 N3 C7 56.6(8) . . . .
I2 Cu2 N3 C8 66.1(7) . . . .
Cu1 Cu2 N3 C8 -119.5(7) . . . .
I4 Cu2 N3 C8 -59.5(7) . . . .
Cu3 Cu2 N3 C8 132.5(7) . . . .
Cu4 Cu2 N3 C8 -7.2(9) . . . .
I1 Cu2 N3 C8 -179.1(7) . . . .
Cu3 Cu4 N4 C10 66(3) . . . .
I3 Cu4 N4 C10 -19(3) . . . .
Cu2 Cu4 N4 C10 172.8(18) . . . .
I4 Cu4 N4 C10 -131(2) . . . .
I2 Cu4 N4 C10 114(2) . . . .
Cu1 Cu4 N4 C10 -90(2) . . . .
C3 N1 C1 C1 -65.0(17) . . . 7_957
C2 N1 C1 C1 48.9(18) . . . 7_957
Cu3 N1 C1 C1 171.2(12) . . . 7_957
C1 N1 C2 C3 -60.6(13) . . . 7_957
C3 N1 C2 C3 52.5(11) . . . 7_957
Cu3 N1 C2 C3 178.8(8) . . . 7_957
C9 N3 C7 C6 -60.7(13) . . . .
C8 N3 C7 C6 53.0(13) . . . .
Cu2 N3 C7 C6 178.4(8) . . . .
C6 N2 C4 C8 57.5(12) . . . .
C5 N2 C4 C8 -58.1(12) . . . .
Cu1 N2 C4 C8 -178.1(8) 2_855 . . .
C1 N1 C3 C2 51.9(12) . . . 7_957
C2 N1 C3 C2 -62.2(11) . . . 7_957
Cu3 N1 C3 C2 172.7(8) . . . 7_957
C5 N2 C6 C7 54.4(12) . . . .
C4 N2 C6 C7 -61.0(12) . . . .
Cu1 N2 C6 C7 174.9(8) 2_855 . . .
N3 C7 C6 N2 5.0(15) . . . .
C6 N2 C5 C9 -59.5(13) . . . .
C4 N2 C5 C9 57.1(12) . . . .
Cu1 N2 C5 C9 178.4(8) 2_855 . . .
C9 N3 C8 C4 56.7(13) . . . .
C7 N3 C8 C4 -57.0(12) . . . .
Cu2 N3 C8 C4 177.1(8) . . . .
N2 C4 C8 N3 1.2(14) . . . .
C7 N3 C9 C5 57.2(13) . . . .
C8 N3 C9 C5 -59.2(13) . . . .
Cu2 N3 C9 C5 179.6(9) . . . .
N2 C5 C9 N3 2.4(16) . . . .
Cu4 N4 C10 C11 -45(4) . . . .
Cu4 N4 C10 C15 172.4(17) . . . .
N4 C10 C11 C12 166(3) . . . .
C15 C10 C11 C12 -55(4) . . . .
C10 C11 C12 C13 50(4) . . . .
C11 C12 C13 C14 -53(4) . . . .
C12 C13 C14 C15 56(4) . . . .
C13 C14 C15 C10 -51(4) . . . .
C11 C10 C15 C14 59(4) . . . .
N4 C10 C15 C14 -160(3) . . . .

loop_
_platon_squeeze_void_nr
_platon_squeeze_void_average_x
_platon_squeeze_void_average_y
_platon_squeeze_void_average_z
_platon_squeeze_void_volume
_platon_squeeze_void_count_electrons
1 0.000 0.000 -0.009 959.4 -0.3
2 0.000 0.500 0.250 211.5 -2.8
3 0.000 0.500 0.750 211.5 -2.8
4 0.500 0.500 -0.003 959.4 -0.3
5 0.500 0.000 0.250 211.5 -2.8
6 0.500 1.000 0.750 211.5 -2.8
